data_2234989
loop_
_publ_author_name
'Perdih, Franc'

_publ_section_title
;
 Tris(2-acetylcyclopentan-1-onato-\k^2^<i>O</i>,<i>O</i>')aluminium
;
_journal_coeditor_code FJ2551
_journal_issue 6
_journal_name_full 'Acta Crystallographica Section E'
_journal_page_first m781
_journal_paper_doi 10.1107/S1600536812021848
_journal_volume 68
_journal_year 2012
_chemical_formula_iupac '[Al (C7 H9 O2)3]'
_chemical_formula_moiety 'C21 H27 Al O6'
_chemical_formula_sum 'C21 H27 Al O6'
_chemical_formula_weight 402.41
_chemical_name_systematic
;
Tris(2-acetylcyclopentan-1-onato-\k^2^<i>O</i>,<i>O</i>')aluminium
;
_space_group_IT_number 14
_symmetry_cell_setting monoclinic
_symmetry_space_group_name_Hall '-P 2ybc'
_symmetry_space_group_name_H-M 'P 1 21/c 1'
_atom_sites_solution_hydrogens geom
_atom_sites_solution_primary direct
_atom_sites_solution_secondary difmap
_audit_creation_method 'WinGX routine CIF_UPDATE'
_cell_angle_alpha 90
_cell_angle_beta 94.039(2)
_cell_angle_gamma 90
_cell_formula_units_Z 4
_cell_length_a 8.1785(3)
_cell_length_b 15.7494(6)
_cell_length_c 15.6615(5)
_cell_measurement_reflns_used 4677
_cell_measurement_temperature 293(2)
_cell_measurement_theta_max 27.48
_cell_measurement_theta_min 2.55
_cell_volume 2012.29(12)
_computing_cell_refinement 'DENZO-SMN (Otwinowski & Minor, 1997)'
_computing_data_collection 'COLLECT (Nonius, 1998)'
_computing_data_reduction 'DENZO-SMN (Otwinowski & Minor, 1997)'
_computing_molecular_graphics
;
ORTEP-3 for Windows (Farrugia, 1997) and DIAMOND (Brandenburg,
1999)
;
_computing_publication_material
;
WinGX (Farrugia, 1999) and publCIF (Westrip, 2010)
;
_computing_structure_refinement 'SHELXL97 (Sheldrick, 2008)'
_computing_structure_solution 'SIR97 (Altomare <i>et al.</i>, 1999)'
_diffrn_ambient_temperature 293(2)
_diffrn_detector_area_resol_mean 0.055
_diffrn_measured_fraction_theta_full 0.986
_diffrn_measured_fraction_theta_max 0.986
_diffrn_measurement_device_type
;
Nonius KappaCCD area-detector
;
_diffrn_measurement_method '\w scans'
_diffrn_radiation_monochromator graphite
_diffrn_radiation_type MoK\a
_diffrn_radiation_wavelength 0.71073
_diffrn_reflns_av_R_equivalents 0.0311
_diffrn_reflns_limit_h_max 10
_diffrn_reflns_limit_h_min -10
_diffrn_reflns_limit_k_max 20
_diffrn_reflns_limit_k_min -19
_diffrn_reflns_limit_l_max 20
_diffrn_reflns_limit_l_min -20
_diffrn_reflns_number 8554
_diffrn_reflns_theta_full 27.4
_diffrn_reflns_theta_max 27.4
_diffrn_reflns_theta_min 5.39
_exptl_absorpt_coefficient_mu 0.136
_exptl_absorpt_correction_T_max 0.9892
_exptl_absorpt_correction_T_min 0.9669
_exptl_absorpt_correction_type multi-scan
_exptl_absorpt_process_details '(SCALEPACK; Otwinowski & Minor, 1997)'
_exptl_crystal_colour pink
_exptl_crystal_density_diffrn 1.328
_exptl_crystal_density_method 'not measured'
_exptl_crystal_description prism
_exptl_crystal_F_000 856
_exptl_crystal_size_max 0.25
_exptl_crystal_size_mid 0.15
_exptl_crystal_size_min 0.08
_refine_diff_density_max 0.561
_refine_diff_density_min -0.267
_refine_ls_extinction_method none
_refine_ls_goodness_of_fit_ref 1.032
_refine_ls_hydrogen_treatment constr
_refine_ls_matrix_type full
_refine_ls_number_parameters 256
_refine_ls_number_reflns 4523
_refine_ls_number_restraints 0
_refine_ls_restrained_S_all 1.032
_refine_ls_R_factor_all 0.107
_refine_ls_R_factor_gt 0.0715
_refine_ls_shift/su_max 0
_refine_ls_shift/su_mean 0
_refine_ls_structure_factor_coef Fsqd
_refine_ls_weighting_details 'calc w=1/[\s^2^(Fo^2^)+(0.1175P)^2^+1.0495P] where P=(Fo^2^+2Fc^2^)/3'
_refine_ls_weighting_scheme calc
_refine_ls_wR_factor_ref 0.2282
_reflns_number_gt 3007
_reflns_number_total 4523
_reflns_threshold_expression >2\s(I)
_cod_data_source_file fj2551.cif
_cod_data_source_block I
_cod_original_sg_symbol_H-M 'P 21/c'
_cod_database_code 2234989
_cod_database_fobs_code 2234989

loop_
_symmetry_equiv_pos_as_xyz
'x, y, z'
'-x, y+1/2, -z+1/2'
'-x, -y, -z'
'x, -y-1/2, z-1/2'

loop_
_atom_site_type_symbol
_atom_site_label
_atom_site_fract_x
_atom_site_fract_y
_atom_site_fract_z
_atom_site_U_iso_or_equiv
_atom_site_adp_type
_atom_site_calc_flag
_atom_site_refinement_flags
_atom_site_occupancy
Al Al1 0.14039(11) 0.17092(6) 0.83613(6) 0.0532(3) Uani d . 1
O O1 0.1108(3) 0.05260(14) 0.85125(16) 0.0650(6) Uani d . 1
O O2 0.2377(3) 0.18225(13) 0.94807(14) 0.0597(5) Uani d . 1
O O3 0.1711(3) 0.28903(15) 0.82273(15) 0.0652(6) Uani d . 1
O O4 -0.0712(3) 0.18733(13) 0.87403(15) 0.0614(6) Uani d . 1
O O5 0.0428(3) 0.16358(16) 0.72368(15) 0.0680(6) Uani d . 1
O O6 0.3511(3) 0.15136(16) 0.79798(14) 0.0643(6) Uani d . 1
C C1 0.1271(5) -0.0881(2) 0.9056(3) 0.0782(11) Uani d . 1
H H1A 0.0111 -0.0969 0.8962 0.117 Uiso calc R 1
H H1B 0.1669 -0.1168 0.957 0.117 Uiso calc R 1
H H1C 0.1812 -0.1102 0.8579 0.117 Uiso calc R 1
C C2 0.1616(4) 0.0054(2) 0.9145(2) 0.0615(8) Uani d . 1
C C3 0.2455(4) 0.0367(2) 0.9884(2) 0.0592(8) Uani d . 1
C C4 0.2763(4) 0.1222(2) 1.0002(2) 0.0558(7) Uani d . 1
C C5 0.3627(5) 0.1393(3) 1.0861(2) 0.0723(9) Uani d . 1
H H5A 0.292 0.1706 1.1221 0.087 Uiso calc R 1
H H5B 0.4615 0.1722 1.08 0.087 Uiso calc R 1
C C6 0.4041(6) 0.0539(3) 1.1243(3) 0.0898(12) Uani d . 1
H H6A 0.3712 0.051 1.1825 0.108 Uiso calc R 1
H H6B 0.5212 0.0437 1.1251 0.108 Uiso calc R 1
C C7 0.3097(5) -0.0125(3) 1.0675(3) 0.0827(11) Uani d . 1
H H7A 0.382 -0.0581 1.0521 0.099 Uiso calc R 1
H H7B 0.22 -0.0366 1.0969 0.099 Uiso calc R 1
C C8 0.1261(6) 0.4374(3) 0.8147(4) 0.0965(14) Uani d . 1
H H8A 0.2406 0.4399 0.8328 0.145 Uiso calc R 1
H H8B 0.0665 0.4755 0.8489 0.145 Uiso calc R 1
H H8C 0.1105 0.4536 0.7556 0.145 Uiso calc R 1
C C9 0.0646(4) 0.3488(2) 0.8254(2) 0.0618(8) Uani d . 1
C C10 -0.0975(4) 0.3343(2) 0.8415(2) 0.0613(8) Uani d . 1
C C11 -0.1526(4) 0.25647(19) 0.86725(19) 0.0544(7) Uani d . 1
C C12 -0.3253(4) 0.2623(2) 0.8937(3) 0.0708(9) Uani d . 1
H H12A -0.3274 0.2635 0.9555 0.085 Uiso calc R 1
H H12B -0.3908 0.2149 0.8714 0.085 Uiso calc R 1
C C13 -0.3866(5) 0.3453(3) 0.8545(4) 0.0978(14) Uani d . 1
H H13A -0.4617 0.3728 0.8909 0.117 Uiso calc R 1
H H13B -0.4427 0.3356 0.7987 0.117 Uiso calc R 1
C C14 -0.2323(5) 0.4006(3) 0.8464(3) 0.0885(12) Uani d . 1
H H14A -0.2423 0.4352 0.7951 0.106 Uiso calc R 1
H H14B -0.212 0.4371 0.8959 0.106 Uiso calc R 1
C C15 0.0005(6) 0.1580(4) 0.5720(3) 0.1018(15) Uani d . 1
H H15A -0.1099 0.1444 0.5841 0.153 Uiso calc R 1
H H15B 0.0376 0.1184 0.5309 0.153 Uiso calc R 1
H H15C 0.0041 0.2145 0.5492 0.153 Uiso calc R 1
C C16 0.1110(5) 0.1527(2) 0.6540(2) 0.0656(8) Uani d . 1
C C17 0.2757(4) 0.1371(2) 0.6491(2) 0.0637(8) Uani d . 1
C C18 0.3859(4) 0.1378(2) 0.7208(2) 0.0601(8) Uani d . 1
C C19 0.5569(5) 0.1223(3) 0.6982(3) 0.0901(13) Uani d . 1
H H19A 0.605 0.0743 0.7296 0.108 Uiso calc R 1
H H19B 0.625 0.172 0.7096 0.108 Uiso calc R 1
C C20 0.5346(8) 0.1031(6) 0.5998(4) 0.146(3) Uani d . 1
H H20A 0.6077 0.1387 0.5693 0.175 Uiso calc R 1
H H20B 0.562 0.0442 0.5893 0.175 Uiso calc R 1
C C21 0.3599(6) 0.1200(3) 0.5679(2) 0.0795(11) Uani d . 1
H H21A 0.3123 0.0711 0.5378 0.095 Uiso calc R 1
H H21B 0.3525 0.1688 0.5301 0.095 Uiso calc R 1

loop_
_atom_site_aniso_label
_atom_site_aniso_U_11
_atom_site_aniso_U_22
_atom_site_aniso_U_33
_atom_site_aniso_U_12
_atom_site_aniso_U_13
_atom_site_aniso_U_23
Al1 0.0445(5) 0.0518(5) 0.0634(6) 0.0021(4) 0.0050(4) 0.0008(4)
O1 0.0590(13) 0.0509(12) 0.0843(15) 0.0013(10) -0.0007(11) -0.0063(11)
O2 0.0647(13) 0.0506(11) 0.0634(12) -0.0003(10) 0.0028(10) 0.0003(10)
O3 0.0507(12) 0.0577(13) 0.0871(16) -0.0048(10) 0.0049(11) 0.0115(11)
O4 0.0499(12) 0.0530(12) 0.0826(15) -0.0004(9) 0.0134(10) 0.0020(11)
O5 0.0501(12) 0.0859(17) 0.0672(14) 0.0022(11) -0.0006(10) 0.0017(12)
O6 0.0453(11) 0.0830(16) 0.0647(13) 0.0085(10) 0.0057(9) -0.0047(11)
C1 0.070(2) 0.0508(18) 0.114(3) -0.0067(16) 0.007(2) -0.0023(19)
C2 0.0438(15) 0.0476(16) 0.095(2) 0.0028(12) 0.0168(15) 0.0003(16)
C3 0.0484(16) 0.0518(16) 0.078(2) 0.0044(13) 0.0108(14) 0.0075(15)
C4 0.0490(16) 0.0591(17) 0.0602(17) 0.0036(13) 0.0098(13) 0.0031(14)
C5 0.072(2) 0.077(2) 0.067(2) -0.0015(18) -0.0044(17) 0.0000(17)
C6 0.093(3) 0.088(3) 0.088(3) 0.010(2) -0.005(2) 0.006(2)
C7 0.069(2) 0.079(2) 0.101(3) 0.0039(19) 0.009(2) 0.026(2)
C8 0.084(3) 0.058(2) 0.146(4) -0.0124(19) -0.004(3) 0.022(2)
C9 0.0634(19) 0.0520(16) 0.0686(19) -0.0011(15) -0.0040(15) 0.0059(14)
C10 0.0619(19) 0.0563(17) 0.0654(18) 0.0077(15) 0.0026(15) 0.0013(15)
C11 0.0469(15) 0.0561(17) 0.0598(17) 0.0030(13) 0.0016(12) -0.0059(13)
C12 0.0502(18) 0.080(2) 0.083(2) 0.0036(16) 0.0112(16) -0.0066(19)
C13 0.067(2) 0.102(3) 0.124(4) 0.023(2) 0.012(2) 0.008(3)
C14 0.087(3) 0.074(2) 0.105(3) 0.028(2) 0.010(2) 0.005(2)
C15 0.104(4) 0.122(4) 0.077(3) -0.016(3) -0.013(2) 0.010(3)
C16 0.069(2) 0.0590(18) 0.068(2) -0.0097(16) 0.0007(16) 0.0029(15)
C17 0.071(2) 0.0559(17) 0.0649(19) -0.0040(16) 0.0126(16) 0.0000(15)
C18 0.0561(17) 0.0505(16) 0.075(2) 0.0022(13) 0.0158(15) 0.0019(15)
C19 0.071(2) 0.089(3) 0.114(3) 0.012(2) 0.030(2) 0.000(2)
C20 0.108(4) 0.223(8) 0.111(4) 0.045(5) 0.040(3) 0.004(5)
C21 0.097(3) 0.080(2) 0.064(2) 0.004(2) 0.0191(19) -0.0013(18)

loop_
_atom_type_symbol
_atom_type_description
_atom_type_scat_dispersion_real
_atom_type_scat_dispersion_imag
_atom_type_scat_source
C C 0.0033 0.0016 'International Tables Vol C Tables 4.2.6.8 and 6.1.1.4'
H H 0 0 'International Tables Vol C Tables 4.2.6.8 and 6.1.1.4'
Al Al 0.0645 0.0514 'International Tables Vol C Tables 4.2.6.8 and 6.1.1.4'
O O 0.0106 0.006 'International Tables Vol C Tables 4.2.6.8 and 6.1.1.4'

loop_
_geom_angle_atom_site_label_1
_geom_angle_atom_site_label_2
_geom_angle_atom_site_label_3
_geom_angle
O2 Al1 O5 178.08(11)
O2 Al1 O4 91.78(11)
O5 Al1 O4 87.99(11)
O2 Al1 O6 88.54(10)
O5 Al1 O6 91.73(10)
O4 Al1 O6 178.47(11)
O2 Al1 O3 87.68(10)
O5 Al1 O3 90.43(11)
O4 Al1 O3 91.84(10)
O6 Al1 O3 89.67(11)
O2 Al1 O1 91.50(10)
O5 Al1 O1 90.40(11)
O4 Al1 O1 88.12(10)
O6 Al1 O1 90.38(11)
O3 Al1 O1 179.17(12)
C2 O1 Al1 128.9(2)
C4 O2 Al1 126.6(2)
C9 O3 Al1 128.4(2)
C11 O4 Al1 125.1(2)
C16 O5 Al1 128.9(2)
C18 O6 Al1 126.5(2)
C2 C1 H1A 109.5
C2 C1 H1B 109.5
H1A C1 H1B 109.5
C2 C1 H1C 109.5
H1A C1 H1C 109.5
H1B C1 H1C 109.5
O1 C2 C3 123.4(3)
O1 C2 C1 116.5(3)
C3 C2 C1 120.1(3)
C4 C3 C2 122.1(3)
C4 C3 C7 109.8(3)
C2 C3 C7 128.1(3)
O2 C4 C3 127.1(3)
O2 C4 C5 121.4(3)
C3 C4 C5 111.4(3)
C4 C5 C6 106.0(3)
C4 C5 H5A 110.5
C6 C5 H5A 110.5
C4 C5 H5B 110.5
C6 C5 H5B 110.5
H5A C5 H5B 108.7
C5 C6 C7 106.8(3)
C5 C6 H6A 110.4
C7 C6 H6A 110.4
C5 C6 H6B 110.4
C7 C6 H6B 110.4
H6A C6 H6B 108.6
C3 C7 C6 104.6(3)
C3 C7 H7A 110.8
C6 C7 H7A 110.8
C3 C7 H7B 110.8
C6 C7 H7B 110.8
H7A C7 H7B 108.9
C9 C8 H8A 109.5
C9 C8 H8B 109.5
H8A C8 H8B 109.5
C9 C8 H8C 109.5
H8A C8 H8C 109.5
H8B C8 H8C 109.5
O3 C9 C10 123.0(3)
O3 C9 C8 116.5(3)
C10 C9 C8 120.4(3)
C11 C10 C9 122.5(3)
C11 C10 C14 110.0(3)
C9 C10 C14 127.0(3)
O4 C11 C10 127.2(3)
O4 C11 C12 121.6(3)
C10 C11 C12 111.1(3)
C11 C12 C13 103.4(3)
C11 C12 H12A 111.1
C13 C12 H12A 111.1
C11 C12 H12B 111.1
C13 C12 H12B 111.1
H12A C12 H12B 109
C12 C13 C14 105.7(3)
C12 C13 H13A 110.6
C14 C13 H13A 110.6
C12 C13 H13B 110.6
C14 C13 H13B 110.6
H13A C13 H13B 108.7
C10 C14 C13 102.5(3)
C10 C14 H14A 111.3
C13 C14 H14A 111.3
C10 C14 H14B 111.3
C13 C14 H14B 111.3
H14A C14 H14B 109.2
C16 C15 H15A 109.5
C16 C15 H15B 109.5
H15A C15 H15B 109.5
C16 C15 H15C 109.5
H15A C15 H15C 109.5
H15B C15 H15C 109.5
O5 C16 C17 124.2(3)
O5 C16 C15 116.5(4)
C17 C16 C15 119.3(4)
C16 C17 C18 122.4(3)
C16 C17 C21 125.7(3)
C18 C17 C21 111.9(3)
O6 C18 C17 126.2(3)
O6 C18 C19 121.8(3)
C17 C18 C19 112.0(3)
C18 C19 C20 102.7(4)
C18 C19 H19A 111.2
C20 C19 H19A 111.2
C18 C19 H19B 111.2
C20 C19 H19B 111.2
H19A C19 H19B 109.1
C21 C20 C19 109.5(4)
C21 C20 H20A 109.8
C19 C20 H20A 109.8
C21 C20 H20B 109.8
C19 C20 H20B 109.8
H20A C20 H20B 108.2
C20 C21 C17 103.4(4)
C20 C21 H21A 111.1
C17 C21 H21A 111.1
C20 C21 H21B 111.1
C17 C21 H21B 111.1
H21A C21 H21B 109.1

loop_
_geom_bond_atom_site_label_1
_geom_bond_atom_site_label_2
_geom_bond_distance
Al1 O2 1.882(2)
Al1 O5 1.885(2)
Al1 O4 1.887(2)
Al1 O6 1.889(2)
Al1 O3 1.891(2)
Al1 O1 1.896(2)
O1 C2 1.284(4)
O2 C4 1.274(4)
O3 C9 1.285(4)
O4 C11 1.277(4)
O5 C16 1.272(4)
O6 C18 1.279(4)
C1 C2 1.504(5)
C1 H1A 0.96
C1 H1B 0.96
C1 H1C 0.96
C2 C3 1.392(5)
C3 C4 1.380(4)
C3 C7 1.524(5)
C4 C5 1.499(5)
C5 C6 1.501(6)
C5 H5A 0.97
C5 H5B 0.97
C6 C7 1.544(6)
C6 H6A 0.97
C6 H6B 0.97
C7 H7A 0.97
C7 H7B 0.97
C8 C9 1.496(5)
C8 H8A 0.96
C8 H8B 0.96
C8 H8C 0.96
C9 C10 1.386(5)
C10 C11 1.377(4)
C10 C14 1.524(5)
C11 C12 1.502(4)
C12 C13 1.514(6)
C12 H12A 0.97
C12 H12B 0.97
C13 C14 1.545(7)
C13 H13A 0.97
C13 H13B 0.97
C14 H14A 0.97
C14 H14B 0.97
C15 C16 1.519(5)
C15 H15A 0.96
C15 H15B 0.96
C15 H15C 0.96
C16 C17 1.376(5)
C17 C18 1.389(5)
C17 C21 1.512(5)
C18 C19 1.486(5)
C19 C20 1.569(7)
C19 H19A 0.97
C19 H19B 0.97
C20 C21 1.504(7)
C20 H20A 0.97
C20 H20B 0.97
C21 H21A 0.97
C21 H21B 0.97

loop_
_geom_hbond_atom_site_label_D
_geom_hbond_atom_site_label_H
_geom_hbond_atom_site_label_A
_geom_hbond_site_symmetry_A
_geom_hbond_distance_DH
_geom_hbond_distance_HA
_geom_hbond_distance_DA
_geom_hbond_angle_DHA
C12 H12B O6 1_455 0.97 2.54 3.427(4) 153

loop_
_geom_torsion_atom_site_label_1
_geom_torsion_atom_site_label_2
_geom_torsion_atom_site_label_3
_geom_torsion_atom_site_label_4
_geom_torsion
O2 Al1 O1 C2 -6.5(3)
O5 Al1 O1 C2 173.8(3)
O4 Al1 O1 C2 -98.2(3)
O6 Al1 O1 C2 82.0(3)
O4 Al1 O2 C4 95.2(2)
O6 Al1 O2 C4 -83.3(3)
O3 Al1 O2 C4 -173.0(3)
O1 Al1 O2 C4 7.1(3)
O2 Al1 O3 C9 -102.5(3)
O5 Al1 O3 C9 77.2(3)
O4 Al1 O3 C9 -10.8(3)
O6 Al1 O3 C9 169.0(3)
O2 Al1 O4 C11 101.5(3)
O5 Al1 O4 C11 -76.6(3)
O3 Al1 O4 C11 13.7(3)
O1 Al1 O4 C11 -167.1(3)
O4 Al1 O5 C16 179.1(3)
O6 Al1 O5 C16 -2.4(3)
O3 Al1 O5 C16 87.3(3)
O1 Al1 O5 C16 -92.8(3)
O2 Al1 O6 C18 -179.3(3)
O5 Al1 O6 C18 -1.2(3)
O3 Al1 O6 C18 -91.6(3)
O1 Al1 O6 C18 89.2(3)
Al1 O1 C2 C3 3.3(5)
Al1 O1 C2 C1 -176.4(2)
O1 C2 C3 C4 1.9(5)
C1 C2 C3 C4 -178.4(3)
O1 C2 C3 C7 179.2(3)
C1 C2 C3 C7 -1.1(5)
Al1 O2 C4 C3 -4.8(5)
Al1 O2 C4 C5 176.3(2)
C2 C3 C4 O2 -1.1(5)
C7 C3 C4 O2 -178.9(3)
C2 C3 C4 C5 177.9(3)
C7 C3 C4 C5 0.1(4)
O2 C4 C5 C6 -173.7(3)
C3 C4 C5 C6 7.2(4)
C4 C5 C6 C7 -11.3(4)
C4 C3 C7 C6 -7.2(4)
C2 C3 C7 C6 175.3(3)
C5 C6 C7 C3 11.3(4)
Al1 O3 C9 C10 1.7(5)
Al1 O3 C9 C8 178.5(3)
O3 C9 C10 C11 8.9(5)
C8 C9 C10 C11 -167.7(4)
O3 C9 C10 C14 179.6(4)
C8 C9 C10 C14 3.0(6)
Al1 O4 C11 C10 -8.6(5)
Al1 O4 C11 C12 175.7(2)
C9 C10 C11 O4 -5.3(6)
C14 C10 C11 O4 -177.4(3)
C9 C10 C11 C12 170.8(3)
C14 C10 C11 C12 -1.3(4)
O4 C11 C12 C13 -166.0(3)
C10 C11 C12 C13 17.6(4)
C11 C12 C13 C14 -26.3(5)
C11 C10 C14 C13 -15.1(4)
C9 C10 C14 C13 173.2(4)
C12 C13 C14 C10 25.4(5)
Al1 O5 C16 C17 5.4(5)
Al1 O5 C16 C15 -174.2(3)
O5 C16 C17 C18 -4.6(5)
C15 C16 C17 C18 175.0(3)
O5 C16 C17 C21 177.1(3)
C15 C16 C17 C21 -3.3(6)
Al1 O6 C18 C17 2.0(5)
Al1 O6 C18 C19 -179.4(3)
C16 C17 C18 O6 0.8(5)
C21 C17 C18 O6 179.3(3)
C16 C17 C18 C19 -177.9(3)
C21 C17 C18 C19 0.6(4)
O6 C18 C19 C20 176.1(4)
C17 C18 C19 C20 -5.1(5)
C18 C19 C20 C21 7.8(6)
C19 C20 C21 C17 -7.5(6)
C16 C17 C21 C20 -177.1(5)
C18 C17 C21 C20 4.4(5)
